data_7251920
loop_
_publ_author_name
'Begum, Rujuma'
'Maiti, Barnali'

_publ_section_title
;
 A sustainable one-pot multi-component approach toward the synthesis of
 symmetric and unsymmetrical spiro heterocycles catalyzed by the
 Br\/onsted acidic ionic liquid [CMMIM][BF4]
;
_journal_issue 24
_journal_name_full 'RSC Advances'
_journal_page_first 21953
_journal_page_last 21966
_journal_paper_doi 10.1039/D6RA01721E
_journal_volume 16
_journal_year 2026
_chemical_formula_sum 'C20 H17 N O4'
_chemical_formula_weight 335.35
_space_group_crystal_system monoclinic
_space_group_IT_number 14
_space_group_name_Hall '-P 2yn'
_space_group_name_H-M_alt 'P 1 21/n 1'
_atom_sites_solution_hydrogens geom
_audit_creation_method SHELXL-2019/1
_audit_update_record
;
2025-10-28 deposited with the CCDC.	2026-04-08 downloaded from the CCDC.
;
_cell_angle_alpha 90
_cell_angle_beta 116.045(5)
_cell_angle_gamma 90
_cell_formula_units_Z 4
_cell_length_a 8.6939(15)
_cell_length_b 20.983(4)
_cell_length_c 9.7236(17)
_cell_measurement_reflns_used 9901
_cell_measurement_temperature 300(2)
_cell_measurement_theta_max 28.18
_cell_measurement_theta_min 2.53
_cell_volume 1593.7(5)
_computing_cell_refinement 'Bruker SAINT'
_computing_data_collection 'Bruker APEX2'
_computing_data_reduction 'Bruker SAINT'
_computing_molecular_graphics 'Bruker SHELXTL'
_computing_publication_material 'Bruker SHELXTL'
_computing_structure_refinement 'SHELXL-2019/1 (Sheldrick, 2019)'
_computing_structure_solution 'SHELXS-97 (Sheldrick 2008)'
_diffrn_ambient_temperature 300(2)
_diffrn_measured_fraction_theta_full 0.999
_diffrn_measured_fraction_theta_max 0.999
_diffrn_measurement_device_type 'Bruker APEX-II CCD'
_diffrn_radiation_type MoK\a
_diffrn_radiation_wavelength 0.71073
_diffrn_reflns_av_R_equivalents 0.0469
_diffrn_reflns_av_unetI/netI 0.0321
_diffrn_reflns_Laue_measured_fraction_full 0.999
_diffrn_reflns_Laue_measured_fraction_max 0.999
_diffrn_reflns_limit_h_max 11
_diffrn_reflns_limit_h_min -11
_diffrn_reflns_limit_k_max 27
_diffrn_reflns_limit_k_min -27
_diffrn_reflns_limit_l_max 11
_diffrn_reflns_limit_l_min -12
_diffrn_reflns_number 30266
_diffrn_reflns_point_group_measured_fraction_full 0.999
_diffrn_reflns_point_group_measured_fraction_max 0.999
_diffrn_reflns_theta_full 25.242
_diffrn_reflns_theta_max 28.274
_diffrn_reflns_theta_min 2.525
_exptl_absorpt_coefficient_mu 0.098
_exptl_absorpt_correction_type none
_exptl_crystal_colour yellow
_exptl_crystal_density_diffrn 1.398
_exptl_crystal_description block
_exptl_crystal_F_000 704
_exptl_crystal_size_max 0.176
_exptl_crystal_size_mid 0.126
_exptl_crystal_size_min 0.050
_refine_diff_density_max 0.282
_refine_diff_density_min -0.192
_refine_diff_density_rms 0.042
_refine_ls_extinction_method none
_refine_ls_goodness_of_fit_ref 1.066
_refine_ls_hydrogen_treatment constr
_refine_ls_matrix_type full
_refine_ls_number_parameters 226
_refine_ls_number_reflns 3934
_refine_ls_number_restraints 0
_refine_ls_restrained_S_all 1.066
_refine_ls_R_factor_all 0.0768
_refine_ls_R_factor_gt 0.0482
_refine_ls_shift/su_max 0.000
_refine_ls_shift/su_mean 0.000
_refine_ls_structure_factor_coef Fsqd
_refine_ls_weighting_details 'w=1/[\s^2^(Fo^2^)+(0.0373P)^2^+0.8191P] where P=(Fo^2^+2Fc^2^)/3'
_refine_ls_weighting_scheme calc
_refine_ls_wR_factor_gt 0.1021
_refine_ls_wR_factor_ref 0.1217
_reflns_Friedel_coverage 0.000
_reflns_number_gt 2836
_reflns_number_total 3934
_reflns_threshold_expression 'I > 2\s(I)'
_cod_data_source_file d6ra01721e2.cif
_cod_data_source_block R_b_151025_a
_cod_original_sg_symbol_H-M 'P 21/n'
_cod_database_code 7251920
_shelx_shelxl_version_number 2019/1
_shelx_space_group_comment
;
The symmetry employed for this shelxl refinement is uniquely defined
by the following loop, which should always be used as a source of
symmetry information in preference to the above space-group names.
They are only intended as comments.
;
_shelx_estimated_absorpt_t_min 0.983
_shelx_estimated_absorpt_t_max 0.995

loop_
_space_group_symop_operation_xyz
'x, y, z'
'-x+1/2, y+1/2, -z+1/2'
'-x, -y, -z'
'x-1/2, -y-1/2, z-1/2'

loop_
_atom_site_label
_atom_site_type_symbol
_atom_site_fract_x
_atom_site_fract_y
_atom_site_fract_z
_atom_site_U_iso_or_equiv
_atom_site_adp_type
_atom_site_occupancy
_atom_site_site_symmetry_order
_atom_site_calc_flag
_atom_site_refinement_flags_posn
_atom_site_refinement_flags_adp
_atom_site_refinement_flags_occupancy
_atom_site_disorder_assembly
_atom_site_disorder_group
O1 O 0.06681(15) 0.60588(6) 0.40829(13) 0.0407(3) Uani 1 1 d . . . . .
O2 O 0.18923(18) 0.63634(8) 0.92678(15) 0.0547(4) Uani 1 1 d . . . . .
O3 O 0.59220(17) 0.71227(7) 0.67615(15) 0.0529(4) Uani 1 1 d . . . . .
O4 O 0.28314(18) 0.75870(6) 0.76591(15) 0.0481(3) Uani 1 1 d . . . . .
N2 N 0.50612(19) 0.69838(7) 0.93879(16) 0.0382(3) Uani 1 1 d . . . . .
H2 H 0.551851 0.726247 1.010199 0.046 Uiso 1 1 calc R U . . .
C1 C 0.1439(2) 0.62384(8) 0.67279(18) 0.0316(4) Uani 1 1 d . . . . .
C2 C 0.0900(2) 0.62222(9) 0.7969(2) 0.0389(4) Uani 1 1 d . . . . .
C3 C -0.0925(3) 0.60470(12) 0.7564(2) 0.0577(6) Uani 1 1 d . . . . .
H3A H -0.161181 0.643205 0.730079 0.069 Uiso 1 1 calc R U . . .
H3B H -0.097784 0.586165 0.845548 0.069 Uiso 1 1 calc R U . . .
C4 C -0.1686(3) 0.55853(12) 0.6255(3) 0.0597(6) Uani 1 1 d . . . . .
H4A H -0.289959 0.553779 0.596476 0.072 Uiso 1 1 calc R U . . .
H4B H -0.115007 0.517170 0.657943 0.072 Uiso 1 1 calc R U . . .
C5 C -0.1443(2) 0.58084(11) 0.4886(2) 0.0507(5) Uani 1 1 d . . . . .
H5A H -0.167457 0.545747 0.417344 0.061 Uiso 1 1 calc R U . . .
H5B H -0.225829 0.614499 0.436972 0.061 Uiso 1 1 calc R U . . .
C6 C 0.0324(2) 0.60495(9) 0.53302(19) 0.0353(4) Uani 1 1 d . . . . .
C7 C 0.2127(2) 0.63644(8) 0.42260(18) 0.0329(4) Uani 1 1 d . . . . .
C8 C 0.3309(2) 0.65859(8) 0.55609(18) 0.0307(3) Uani 1 1 d . . . . .
C9 C 0.3234(2) 0.64714(8) 0.70782(17) 0.0294(3) Uani 1 1 d . . . . .
C10 C 0.2174(2) 0.64032(10) 0.2713(2) 0.0434(4) Uani 1 1 d . . . . .
H10A H 0.138759 0.673116 0.209543 0.052 Uiso 1 1 calc R U . . .
H10B H 0.180366 0.600013 0.218057 0.052 Uiso 1 1 calc R U . . .
C11 C 0.3959(3) 0.65557(13) 0.2908(2) 0.0585(6) Uani 1 1 d . . . . .
H11A H 0.467581 0.618002 0.326922 0.070 Uiso 1 1 calc R U . . .
H11B H 0.391218 0.667596 0.192705 0.070 Uiso 1 1 calc R U . . .
C12 C 0.4731(3) 0.70940(11) 0.4039(2) 0.0524(5) Uani 1 1 d . . . . .
H12A H 0.588942 0.717221 0.417749 0.063 Uiso 1 1 calc R U . . .
H12B H 0.406972 0.747912 0.362815 0.063 Uiso 1 1 calc R U . . .
C13 C 0.4763(2) 0.69461(8) 0.5562(2) 0.0372(4) Uani 1 1 d . . . . .
C14 C 0.4646(2) 0.60321(8) 0.81333(17) 0.0294(3) Uani 1 1 d . . . . .
C15 C 0.3651(2) 0.70939(8) 0.80545(19) 0.0349(4) Uani 1 1 d . . . . .
C16 C 0.5683(2) 0.63632(8) 0.94638(18) 0.0325(4) Uani 1 1 d . . . . .
C17 C 0.7090(2) 0.60822(9) 1.0621(2) 0.0424(4) Uani 1 1 d . . . . .
H17 H 0.778427 0.630747 1.149922 0.051 Uiso 1 1 calc R U . . .
C18 C 0.7432(2) 0.54514(10) 1.0428(2) 0.0474(5) Uani 1 1 d . . . . .
H18 H 0.836672 0.524980 1.119756 0.057 Uiso 1 1 calc R U . . .
C19 C 0.6417(2) 0.51163(9) 0.9120(2) 0.0436(4) Uani 1 1 d . . . . .
H19 H 0.667023 0.469325 0.901889 0.052 Uiso 1 1 calc R U . . .
C20 C 0.5018(2) 0.54095(8) 0.7952(2) 0.0357(4) Uani 1 1 d . . . . .
H20 H 0.434298 0.518761 0.706131 0.043 Uiso 1 1 calc R U . . .

loop_
_atom_site_aniso_label
_atom_site_aniso_U_11
_atom_site_aniso_U_22
_atom_site_aniso_U_33
_atom_site_aniso_U_23
_atom_site_aniso_U_13
_atom_site_aniso_U_12
O1 0.0319(6) 0.0581(8) 0.0288(6) -0.0064(5) 0.0101(5) -0.0104(6)
O2 0.0522(8) 0.0799(10) 0.0332(7) -0.0044(7) 0.0199(7) -0.0060(7)
O3 0.0432(8) 0.0658(9) 0.0429(8) -0.0063(7) 0.0125(6) -0.0208(7)
O4 0.0571(8) 0.0358(7) 0.0478(8) 0.0037(6) 0.0198(7) 0.0115(6)
N2 0.0415(8) 0.0342(8) 0.0299(7) -0.0081(6) 0.0073(6) -0.0039(6)
C1 0.0270(8) 0.0359(9) 0.0298(8) 0.0021(7) 0.0105(7) 0.0024(7)
C2 0.0369(9) 0.0446(10) 0.0358(10) 0.0014(8) 0.0165(8) 0.0026(8)
C3 0.0455(12) 0.0836(16) 0.0537(13) -0.0078(11) 0.0307(10) -0.0084(11)
C4 0.0431(11) 0.0795(16) 0.0593(13) -0.0038(12) 0.0250(10) -0.0167(11)
C5 0.0316(10) 0.0724(14) 0.0438(11) -0.0063(10) 0.0126(8) -0.0126(9)
C6 0.0282(8) 0.0441(10) 0.0325(9) 0.0008(7) 0.0124(7) -0.0009(7)
C7 0.0285(8) 0.0382(9) 0.0288(8) 0.0022(7) 0.0098(7) 0.0006(7)
C8 0.0280(8) 0.0343(8) 0.0268(8) 0.0027(6) 0.0093(7) 0.0014(6)
C9 0.0271(8) 0.0333(8) 0.0246(8) -0.0011(6) 0.0084(6) -0.0006(6)
C10 0.0408(10) 0.0581(12) 0.0286(9) -0.0001(8) 0.0127(8) -0.0028(9)
C11 0.0497(12) 0.0944(18) 0.0355(10) -0.0046(11) 0.0225(9) -0.0117(12)
C12 0.0464(11) 0.0680(14) 0.0430(11) 0.0084(10) 0.0199(9) -0.0130(10)
C13 0.0338(9) 0.0387(9) 0.0373(9) 0.0016(7) 0.0139(8) -0.0022(7)
C14 0.0261(8) 0.0339(8) 0.0258(8) 0.0017(6) 0.0091(6) -0.0010(6)
C15 0.0379(9) 0.0342(9) 0.0320(9) 0.0010(7) 0.0149(7) -0.0004(7)
C16 0.0312(8) 0.0362(9) 0.0260(8) 0.0003(6) 0.0088(7) -0.0016(7)
C17 0.0347(9) 0.0549(12) 0.0282(9) 0.0013(8) 0.0052(7) -0.0012(8)
C18 0.0382(10) 0.0568(12) 0.0389(10) 0.0129(9) 0.0093(8) 0.0123(9)
C19 0.0449(11) 0.0381(10) 0.0493(11) 0.0087(8) 0.0220(9) 0.0106(8)
C20 0.0349(9) 0.0361(9) 0.0350(9) -0.0027(7) 0.0143(7) -0.0019(7)

loop_
_atom_type_symbol
_atom_type_description
_atom_type_scat_dispersion_real
_atom_type_scat_dispersion_imag
_atom_type_scat_source
C C 0.0033 0.0016 'International Tables Vol C Tables 4.2.6.8 and 6.1.1.4'
H H 0.0000 0.0000 'International Tables Vol C Tables 4.2.6.8 and 6.1.1.4'
N N 0.0061 0.0033 'International Tables Vol C Tables 4.2.6.8 and 6.1.1.4'
O O 0.0106 0.0060 'International Tables Vol C Tables 4.2.6.8 and 6.1.1.4'

loop_
_geom_angle_atom_site_label_1
_geom_angle_atom_site_label_2
_geom_angle_atom_site_label_3
_geom_angle
_geom_angle_site_symmetry_1
_geom_angle_site_symmetry_3
_geom_angle_publ_flag
C6 O1 C7 117.90(13) . . ?
C15 N2 C16 112.01(14) . . ?
C6 C1 C2 118.42(15) . . ?
C6 C1 C9 122.46(15) . . ?
C2 C1 C9 119.12(14) . . ?
O2 C2 C1 120.67(16) . . ?
O2 C2 C3 121.34(17) . . ?
C1 C2 C3 117.97(16) . . ?
C2 C3 C4 113.72(17) . . ?
C3 C4 C5 111.48(18) . . ?
C6 C5 C4 112.06(16) . . ?
C1 C6 O1 123.53(15) . . ?
C1 C6 C5 126.19(16) . . ?
O1 C6 C5 110.27(14) . . ?
C8 C7 O1 122.89(15) . . ?
C8 C7 C10 126.64(16) . . ?
O1 C7 C10 110.47(14) . . ?
C7 C8 C13 118.22(15) . . ?
C7 C8 C9 122.97(15) . . ?
C13 C8 C9 118.80(14) . . ?
C14 C9 C8 112.61(13) . . ?
C14 C9 C1 113.65(13) . . ?
C8 C9 C1 107.99(12) . . ?
C14 C9 C15 101.18(12) . . ?
C8 C9 C15 111.07(13) . . ?
C1 C9 C15 110.26(13) . . ?
C7 C10 C11 111.03(15) . . ?
C12 C11 C10 110.61(18) . . ?
C13 C12 C11 111.90(17) . . ?
O3 C13 C8 120.42(16) . . ?
O3 C13 C12 122.10(17) . . ?
C8 C13 C12 117.47(15) . . ?
C20 C14 C16 119.96(15) . . ?
C20 C14 C9 131.00(15) . . ?
C16 C14 C9 109.04(14) . . ?
O4 C15 N2 127.13(16) . . ?
O4 C15 C9 124.81(15) . . ?
N2 C15 C9 108.06(14) . . ?
C17 C16 C14 121.63(16) . . ?
C17 C16 N2 128.67(16) . . ?
C14 C16 N2 109.70(14) . . ?
C16 C17 C18 117.65(17) . . ?
C19 C18 C17 121.47(17) . . ?
C18 C19 C20 120.21(17) . . ?
C14 C20 C19 119.07(16) . . ?

loop_
_geom_bond_atom_site_label_1
_geom_bond_atom_site_label_2
_geom_bond_distance
_geom_bond_site_symmetry_2
_geom_bond_publ_flag
O1 C6 1.371(2) . ?
O1 C7 1.373(2) . ?
O2 C2 1.212(2) . ?
O3 C13 1.217(2) . ?
O4 C15 1.219(2) . ?
N2 C15 1.357(2) . ?
N2 C16 1.399(2) . ?
C1 C6 1.337(2) . ?
C1 C2 1.475(2) . ?
C1 C9 1.524(2) . ?
C2 C3 1.502(3) . ?
C3 C4 1.502(3) . ?
C4 C5 1.510(3) . ?
C5 C6 1.490(2) . ?
C7 C8 1.336(2) . ?
C7 C10 1.491(2) . ?
C8 C13 1.473(2) . ?
C8 C9 1.524(2) . ?
C9 C14 1.518(2) . ?
C9 C15 1.561(2) . ?
C10 C11 1.513(3) . ?
C11 C12 1.512(3) . ?
C12 C13 1.501(3) . ?
C14 C20 1.376(2) . ?
C14 C16 1.395(2) . ?
C16 C17 1.379(2) . ?
C17 C18 1.387(3) . ?
C18 C19 1.380(3) . ?
C19 C20 1.391(2) . ?
